data_1530516
loop_
_publ_author_name
'Onoda, M.'
'Saeki, M.'

_publ_section_title
;
 Powder X-Ray Diffraction Data and Crystal Structures of Ternary
 Sulphides, Ba2 Ti S4, Ba3 Ti S5 and Tetragonal Ba Cu2 S2
;
_journal_name_full 'Materials Research Bulletin'
_journal_page_first 1337
_journal_page_last 1345
_journal_volume 24
_journal_year 1989
_chemical_formula_sum 'Ba2 S4 Ti'
_chemical_name_systematic 'Ba2 (Ti S4)'
_space_group_IT_number 62
_symmetry_space_group_name_Hall '-P 2ac 2n'
_symmetry_space_group_name_H-M 'P n m a'
_cell_angle_alpha 90
_cell_angle_beta 90
_cell_angle_gamma 90
_cell_formula_units_Z 4
_cell_length_a 9.0556
_cell_length_b 6.854
_cell_length_c 12.304
_cell_volume 763.673
_citation_journal_id_ASTM MRBUAC
_cod_data_source_file Onoda_MRBUAC_1989_1870.cif
_cod_data_source_block Ba2S4Ti1
_cod_original_cell_volume 763.6734
_cod_original_formula_sum 'Ba2 S4 Ti1'
_cod_database_code 1530516

loop_
_symmetry_equiv_pos_as_xyz
x,y,z
-x+1/2,-y,z+1/2
x+1/2,-y+1/2,-z+1/2
-x,y+1/2,-z
-x,-y,-z
x-1/2,y,-z-1/2
-x-1/2,y-1/2,z-1/2
x,-y-1/2,z

loop_
_atom_site_label
_atom_site_type_symbol
_atom_site_fract_x
_atom_site_fract_y
_atom_site_fract_z
_atom_site_occupancy
_atom_site_U_iso_or_equiv
Ba1 Ba+2 0.4773 0.25 0.1738 1 0.0
S1 S-2 0.481 0.25 0.907 1 0.0
S3 S-2 0.312 0.25 0.403 1 0.0
Ti1 Ti+4 0.229 0.25 0.5736 1 0.0
Ba2 Ba+2 0.1345 0.25 0.9125 1 0.0
S2 S-2 0.169 0.486 0.151 1 0.0
